data_4118464
loop_
_publ_author_name
'Debabrata Mukherjee'
'Arkady Ellern'
'Aaron D. Sadow'

_publ_contact_author_address
;1605 Gilman Hall
Department of Chemistry
Iowa State University
Ames IA 50011
USA
;
_publ_contact_author_email sadow@iastate.edu
_publ_contact_author_fax +1-515-294-0105
_publ_contact_author_name 'Aaron D. Sadow'
_publ_contact_author_phone +1-515-294-8069
_publ_section_title
;
 Remarkably Robust Monomeric Alkylperoxyzinc Compounds from
 Tris(oxazolinyl)boratozinc Alkyls and O2
;
_journal_name_full 'Journal of the American Chemical Society'
_journal_page_first 13018
_journal_page_last 13026
_journal_paper_doi 10.1021/ja303440n
_journal_volume 134
_journal_year 2012
_chemical_formula_sum 'C23 H34 B N3 O5 Zn'
_chemical_formula_weight 508.71
_chemical_name_common ToMZnOOEt
_space_group_IT_number 14
_symmetry_cell_setting monoclinic
_symmetry_space_group_name_Hall '-P 2ybc'
_symmetry_space_group_name_H-M 'P 1 21/c 1'
_atom_sites_solution_hydrogens geom
_atom_sites_solution_primary direct
_atom_sites_solution_secondary difmap
_audit_creation_method 'APEX2 v2010.3-0'
_cell_angle_alpha 90
_cell_angle_beta 90.5690(10)
_cell_angle_gamma 90
_cell_formula_units_Z 4
_cell_length_a 17.5899(14)
_cell_length_b 9.3476(8)
_cell_length_c 15.9350(13)
_cell_measurement_reflns_used 8930
_cell_measurement_temperature 173.(2)
_cell_measurement_theta_max 28.3448
_cell_measurement_theta_min 2.3158
_cell_volume 2620.0(4)
_computing_cell_refinement 'SAINT V7.66A (Bruker AXS, 2009)'
_computing_data_collection 'APEX2 Suite (Bruker AXS, 2009)'
_computing_data_reduction 'SAINT V7.66A (Bruker AXS, 2009)'
_computing_molecular_graphics 'XSHELL (Bruker AXS, 2007)'
_computing_publication_material 'APEX2 Suite (Bruker AXS, 2009)'
_computing_structure_refinement 'SHELXL-97 (Sheldrick, 2008)'
_computing_structure_solution 'SHELXS-97 (Sheldrick, 2008)'
_diffrn_ambient_temperature 173.(2)
_diffrn_detector_area_resol_mean 8.3333
_diffrn_measured_fraction_theta_full 0.999
_diffrn_measured_fraction_theta_max 0.999
_diffrn_measurement_device_type ' BRUKER APEX2 CCD Diffractometer'
_diffrn_measurement_method '\w scan'
_diffrn_radiation_type MoK\a
_diffrn_radiation_wavelength 0.71073
_diffrn_reflns_av_R_equivalents 0.0271
_diffrn_reflns_av_sigmaI/netI 0.0245
_diffrn_reflns_limit_h_max 23
_diffrn_reflns_limit_h_min -23
_diffrn_reflns_limit_k_max 12
_diffrn_reflns_limit_k_min -12
_diffrn_reflns_limit_l_max 21
_diffrn_reflns_limit_l_min -21
_diffrn_reflns_number 26315
_diffrn_reflns_theta_full 28.37
_diffrn_reflns_theta_max 28.37
_diffrn_reflns_theta_min 1.16
_exptl_absorpt_coefficient_mu 0.973
_exptl_absorpt_correction_T_max 0.93
_exptl_absorpt_correction_T_min 0.82
_exptl_absorpt_correction_type multi-scan
_exptl_absorpt_process_details 'SADABS V2008/1 (Bruker AXS)'
_exptl_crystal_colour colourless
_exptl_crystal_density_diffrn 1.290
_exptl_crystal_description plate
_exptl_crystal_F_000 1072
_exptl_crystal_size_max 0.34
_exptl_crystal_size_mid 0.32
_exptl_crystal_size_min 0.08
_refine_diff_density_max 0.469
_refine_diff_density_min -0.425
_refine_ls_extinction_method none
_refine_ls_goodness_of_fit_ref 1.068
_refine_ls_hydrogen_treatment constr
_refine_ls_matrix_type full
_refine_ls_number_parameters 305
_refine_ls_number_reflns 6561
_refine_ls_number_restraints 0
_refine_ls_restrained_S_all 1.068
_refine_ls_R_factor_all 0.0411
_refine_ls_R_factor_gt 0.0323
_refine_ls_shift/su_max 0.000
_refine_ls_shift/su_mean 0.000
_refine_ls_structure_factor_coef Fsqd
_refine_ls_weighting_details 'calc w=1/[\s^2^(Fo^2^)+(0.0544P)^2^+0.8159P] where P=(Fo^2^+2Fc^2^)/3'
_refine_ls_weighting_scheme calc
_refine_ls_wR_factor_gt 0.0882
_refine_ls_wR_factor_ref 0.0981
_reflns_number_gt 5545
_reflns_number_total 6561
_reflns_threshold_expression >2sigma(I)
_cod_data_source_file ja303440n_si_008.cif
_cod_data_source_block I
_cod_database_code 4118464

loop_
_symmetry_equiv_pos_as_xyz
'x, y, z'
'-x, y+1/2, -z+1/2'
'-x, -y, -z'
'x, -y-1/2, z-1/2'

loop_
_atom_site_type_symbol
_atom_site_label
_atom_site_fract_x
_atom_site_fract_y
_atom_site_fract_z
_atom_site_U_iso_or_equiv
_atom_site_adp_type
_atom_site_calc_flag
_atom_site_refinement_flags
_atom_site_occupancy
Zn Zn1 0.281027(10) 0.60888(2) 0.275318(12) 0.02523(7) Uani d . 1
B B1 0.18317(10) 0.41385(19) 0.16335(11) 0.0222(3) Uani d . 1
C C1 0.42813(14) 0.6479(5) 0.10949(18) 0.0900(12) Uani d . 1
H H1A 0.4377 0.7024 0.1611 0.135 Uiso calc R 1
H H1B 0.4587 0.6875 0.0639 0.135 Uiso calc R 1
H H1C 0.442 0.5475 0.1186 0.135 Uiso calc R 1
C C2 0.34551(11) 0.6575(2) 0.08642(12) 0.0357(4) Uani d . 1
C C3 0.3204(2) 0.8117(3) 0.0781(2) 0.0912(12) Uani d . 1
H H3A 0.266 0.815 0.0645 0.137 Uiso calc R 1
H H3B 0.3491 0.8581 0.0333 0.137 Uiso calc R 1
H H3C 0.3299 0.8618 0.1312 0.137 Uiso calc R 1
C C4 0.32527(12) 0.5711(3) 0.00809(12) 0.0426(5) Uani d . 1
H H4A 0.3136 0.6352 -0.0398 0.051 Uiso calc R 1
H H4B 0.3678 0.5072 -0.0075 0.051 Uiso calc R 1
C C5 0.25071(9) 0.50152(17) 0.11501(10) 0.0234(3) Uani d . 1
C C6 0.11400(14) 0.7576(3) 0.38398(14) 0.0538(6) Uani d . 1
H H6A 0.1109 0.6649 0.4125 0.081 Uiso calc R 1
H H6B 0.0722 0.819 0.4024 0.081 Uiso calc R 1
H H6C 0.1627 0.8033 0.3978 0.081 Uiso calc R 1
C C7 0.10822(10) 0.73525(18) 0.29032(11) 0.0285(3) Uani d . 1
C C8 0.11980(16) 0.8739(2) 0.2429(2) 0.0606(7) Uani d . 1
H H8A 0.1712 0.91 0.254 0.091 Uiso calc R 1
H H8B 0.0825 0.9447 0.2614 0.091 Uiso calc R 1
H H8C 0.1132 0.8567 0.1826 0.091 Uiso calc R 1
C C9 0.03486(11) 0.6599(2) 0.26343(14) 0.0419(5) Uani d . 1
H H9A 0.0093 0.6171 0.3125 0.05 Uiso calc R 1
H H9B -0.0005 0.7279 0.2357 0.05 Uiso calc R 1
C C10 0.13532(9) 0.53885(17) 0.21232(10) 0.0233(3) Uani d . 1
C C11 0.29225(17) 0.3524(3) 0.44301(14) 0.0565(6) Uani d . 1
H H11A 0.3243 0.4375 0.4491 0.085 Uiso calc R 1
H H11B 0.3077 0.2807 0.4847 0.085 Uiso calc R 1
H H11C 0.239 0.3786 0.4517 0.085 Uiso calc R 1
C C12 0.30120(10) 0.2911(2) 0.35580(11) 0.0327(4) Uani d . 1
C C13 0.38362(14) 0.2596(3) 0.3370(2) 0.0698(8) Uani d . 1
H H13A 0.3875 0.218 0.2808 0.105 Uiso calc R 1
H H13B 0.4038 0.1918 0.3786 0.105 Uiso calc R 1
H H13C 0.413 0.3486 0.3396 0.105 Uiso calc R 1
C C14 0.24993(14) 0.1615(2) 0.33946(14) 0.0456(5) Uani d . 1
H H14A 0.2805 0.0729 0.3348 0.055 Uiso calc R 1
H H14B 0.2128 0.1496 0.3852 0.055 Uiso calc R 1
C C15 0.22565(9) 0.33149(18) 0.24174(10) 0.0251(3) Uani d . 1
C C16 0.13382(9) 0.32193(18) 0.09677(10) 0.0251(3) Uani d . 1
C C17 0.13176(11) 0.17272(19) 0.09300(11) 0.0332(4) Uani d . 1
H H17 0.1572 0.1188 0.1353 0.04 Uiso calc R 1
C C18 0.09335(13) 0.1011(2) 0.02895(14) 0.0437(5) Uani d . 1
H H18 0.0927 -0.0005 0.0283 0.052 Uiso calc R 1
C C19 0.05628(12) 0.1759(3) -0.03352(13) 0.0442(5) Uani d . 1
H H19 0.0308 0.1264 -0.0776 0.053 Uiso calc R 1
C C20 0.05636(11) 0.3239(2) -0.03164(12) 0.0393(4) Uani d . 1
H H20 0.0305 0.3768 -0.0741 0.047 Uiso calc R 1
C C21 0.09458(10) 0.3946(2) 0.03299(12) 0.0321(4) Uani d . 1
H H21 0.094 0.4963 0.0338 0.039 Uiso calc R 1
C C22 0.46599(13) 0.7422(4) 0.36012(17) 0.0676(8) Uani d . 1
H H22A 0.4615 0.8317 0.3929 0.081 Uiso calc R 1
H H22B 0.4724 0.7675 0.3003 0.081 Uiso calc R 1
C C23 0.53336(18) 0.6553(5) 0.3912(2) 0.1031(13) Uani d . 1
H H23A 0.5255 0.6281 0.4499 0.155 Uiso calc R 1
H H23B 0.5798 0.7127 0.387 0.155 Uiso calc R 1
H H23C 0.5384 0.5689 0.3569 0.155 Uiso calc R 1
N N1 0.29762(8) 0.58825(15) 0.15020(9) 0.0276(3) Uani d . 1
N N2 0.16609(8) 0.63242(15) 0.26068(9) 0.0264(3) Uani d . 1
N N3 0.27254(8) 0.39382(15) 0.29186(9) 0.0275(3) Uani d . 1
O O1 0.25863(7) 0.48818(14) 0.03102(7) 0.0325(3) Uani d . 1
O O2 0.05872(6) 0.54891(15) 0.20478(8) 0.0326(3) Uani d . 1
O O3 0.21119(8) 0.19339(14) 0.26007(9) 0.0384(3) Uani d . 1
O O4 0.33642(8) 0.74197(16) 0.33953(9) 0.0444(4) Uani d . 1
O O5 0.40143(9) 0.6581(2) 0.37017(12) 0.0615(5) Uani d . 1

loop_
_atom_site_aniso_label
_atom_site_aniso_U_11
_atom_site_aniso_U_22
_atom_site_aniso_U_33
_atom_site_aniso_U_12
_atom_site_aniso_U_13
_atom_site_aniso_U_23
Zn1 0.02406(11) 0.02916(12) 0.02241(11) -0.00422(7) -0.00293(7) -0.00365(7)
B1 0.0235(8) 0.0221(8) 0.0209(8) -0.0026(6) -0.0019(6) 0.0010(6)
C1 0.0353(13) 0.187(4) 0.0481(15) -0.0308(18) 0.0026(11) -0.0075(19)
C2 0.0362(10) 0.0421(10) 0.0288(9) -0.0153(8) 0.0055(7) -0.0003(8)
C3 0.162(4) 0.0371(13) 0.075(2) -0.0186(18) 0.040(2) 0.0067(13)
C4 0.0446(11) 0.0566(12) 0.0267(9) -0.0222(10) 0.0060(8) -0.0013(9)
C5 0.0248(7) 0.0245(7) 0.0209(7) -0.0006(6) -0.0018(6) 0.0001(6)
C6 0.0522(13) 0.0709(16) 0.0384(11) 0.0028(12) 0.0057(10) -0.0174(11)
C7 0.0278(8) 0.0251(8) 0.0328(9) 0.0028(6) 0.0025(7) -0.0024(7)
C8 0.0610(15) 0.0318(11) 0.089(2) 0.0100(10) 0.0096(14) 0.0166(12)
C9 0.0272(9) 0.0506(12) 0.0480(12) 0.0012(8) 0.0043(8) -0.0164(10)
C10 0.0221(7) 0.0255(8) 0.0222(7) -0.0021(6) -0.0016(6) 0.0026(6)
C11 0.0811(18) 0.0597(14) 0.0287(10) -0.0120(13) -0.0025(11) 0.0047(10)
C12 0.0314(9) 0.0387(10) 0.0278(8) 0.0041(7) -0.0054(7) 0.0090(7)
C13 0.0354(12) 0.0800(19) 0.094(2) 0.0186(12) 0.0021(13) 0.0275(16)
C14 0.0595(13) 0.0379(10) 0.0390(11) -0.0034(10) -0.0171(10) 0.0145(9)
C15 0.0263(8) 0.0242(8) 0.0250(8) 0.0004(6) 0.0008(6) 0.0013(6)
C16 0.0241(7) 0.0274(8) 0.0238(7) -0.0058(6) 0.0012(6) -0.0028(6)
C17 0.0413(10) 0.0280(9) 0.0303(9) -0.0090(8) -0.0013(7) -0.0015(7)
C18 0.0547(13) 0.0336(10) 0.0429(11) -0.0166(9) 0.0004(10) -0.0107(8)
C19 0.0404(11) 0.0569(13) 0.0353(10) -0.0181(10) -0.0032(8) -0.0149(9)
C20 0.0314(9) 0.0547(12) 0.0316(9) -0.0038(9) -0.0084(7) -0.0047(9)
C21 0.0303(9) 0.0345(9) 0.0313(9) -0.0022(7) -0.0057(7) -0.0026(7)
C22 0.0365(12) 0.118(2) 0.0487(14) -0.0181(14) 0.0010(10) -0.0138(15)
C23 0.0447(16) 0.177(4) 0.087(2) 0.003(2) -0.0191(16) -0.004(3)
N1 0.0274(7) 0.0329(7) 0.0224(7) -0.0101(6) 0.0004(5) 0.0006(6)
N2 0.0244(7) 0.0247(7) 0.0299(7) 0.0008(5) 0.0001(5) -0.0029(5)
N3 0.0290(7) 0.0288(7) 0.0247(7) 0.0014(6) -0.0060(6) 0.0039(5)
O1 0.0358(7) 0.0410(7) 0.0207(6) -0.0131(5) 0.0015(5) -0.0026(5)
O2 0.0205(6) 0.0411(7) 0.0362(7) -0.0015(5) -0.0006(5) -0.0089(6)
O3 0.0533(8) 0.0272(6) 0.0343(7) -0.0079(6) -0.0129(6) 0.0100(5)
O4 0.0346(7) 0.0538(9) 0.0448(8) -0.0069(6) -0.0062(6) -0.0214(7)
O5 0.0406(9) 0.0828(12) 0.0608(11) -0.0137(9) -0.0194(8) 0.0096(9)

loop_
_atom_type_symbol
_atom_type_description
_atom_type_scat_dispersion_real
_atom_type_scat_dispersion_imag
_atom_type_scat_source
C C 0.0033 0.0016 'International Tables Vol C Tables 4.2.6.8 and 6.1.1.4'
H H 0.0000 0.0000 'International Tables Vol C Tables 4.2.6.8 and 6.1.1.4'
N N 0.0061 0.0033 'International Tables Vol C Tables 4.2.6.8 and 6.1.1.4'
O O 0.0106 0.0060 'International Tables Vol C Tables 4.2.6.8 and 6.1.1.4'
B B 0.0013 0.0007 'International Tables Vol C Tables 4.2.6.8 and 6.1.1.4'
Zn Zn 0.2839 1.4301 'International Tables Vol C Tables 4.2.6.8 and 6.1.1.4'

loop_
_geom_angle_atom_site_label_1
_geom_angle_atom_site_label_2
_geom_angle_atom_site_label_3
_geom_angle
O4 Zn1 N1 121.34(6)
O4 Zn1 N3 128.53(6)
N1 Zn1 N3 92.58(6)
O4 Zn1 N2 119.87(6)
N1 Zn1 N2 92.86(6)
N3 Zn1 N2 92.72(6)
C16 B1 C15 119.28(13)
C16 B1 C5 110.16(13)
C15 B1 C5 105.38(13)
C16 B1 C10 114.64(13)
C15 B1 C10 101.76(12)
C5 B1 C10 104.16(12)
C2 C1 H1A 109.5
C2 C1 H1B 109.5
H1A C1 H1B 109.5
C2 C1 H1C 109.5
H1A C1 H1C 109.5
H1B C1 H1C 109.5
N1 C2 C1 111.33(19)
N1 C2 C3 108.05(19)
C1 C2 C3 111.1(3)
N1 C2 C4 101.60(14)
C1 C2 C4 112.8(2)
C3 C2 C4 111.6(2)
C2 C3 H3A 109.5
C2 C3 H3B 109.5
H3A C3 H3B 109.5
C2 C3 H3C 109.5
H3A C3 H3C 109.5
H3B C3 H3C 109.5
O1 C4 C2 104.98(14)
O1 C4 H4A 110.8
C2 C4 H4A 110.8
O1 C4 H4B 110.8
C2 C4 H4B 110.8
H4A C4 H4B 108.8
N1 C5 O1 114.77(14)
N1 C5 B1 125.18(14)
O1 C5 B1 120.03(13)
C7 C6 H6A 109.5
C7 C6 H6B 109.5
H6A C6 H6B 109.5
C7 C6 H6C 109.5
H6A C6 H6C 109.5
H6B C6 H6C 109.5
N2 C7 C6 111.43(16)
N2 C7 C8 107.44(16)
C6 C7 C8 111.53(19)
N2 C7 C9 101.10(14)
C6 C7 C9 112.93(17)
C8 C7 C9 111.84(19)
C7 C8 H8A 109.5
C7 C8 H8B 109.5
H8A C8 H8B 109.5
C7 C8 H8C 109.5
H8A C8 H8C 109.5
H8B C8 H8C 109.5
O2 C9 C7 105.06(14)
O2 C9 H9A 110.7
C7 C9 H9A 110.7
O2 C9 H9B 110.7
C7 C9 H9B 110.7
H9A C9 H9B 108.8
N2 C10 O2 114.81(14)
N2 C10 B1 123.77(14)
O2 C10 B1 121.42(13)
C12 C11 H11A 109.5
C12 C11 H11B 109.5
H11A C11 H11B 109.5
C12 C11 H11C 109.5
H11A C11 H11C 109.5
H11B C11 H11C 109.5
N3 C12 C13 108.07(17)
N3 C12 C11 110.38(17)
C13 C12 C11 111.3(2)
N3 C12 C14 101.52(14)
C13 C12 C14 112.1(2)
C11 C12 C14 112.90(18)
C12 C13 H13A 109.5
C12 C13 H13B 109.5
H13A C13 H13B 109.5
C12 C13 H13C 109.5
H13A C13 H13C 109.5
H13B C13 H13C 109.5
O3 C14 C12 104.72(15)
O3 C14 H14A 110.8
C12 C14 H14A 110.8
O3 C14 H14B 110.8
C12 C14 H14B 110.8
H14A C14 H14B 108.9
N3 C15 O3 114.94(15)
N3 C15 B1 123.10(14)
O3 C15 B1 121.91(14)
C17 C16 C21 116.21(15)
C17 C16 B1 125.04(15)
C21 C16 B1 118.53(14)
C18 C17 C16 121.65(18)
C18 C17 H17 119.2
C16 C17 H17 119.2
C19 C18 C17 120.64(19)
C19 C18 H18 119.7
C17 C18 H18 119.7
C18 C19 C20 119.49(17)
C18 C19 H19 120.3
C20 C19 H19 120.3
C19 C20 C21 119.43(19)
C19 C20 H20 120.3
C21 C20 H20 120.3
C20 C21 C16 122.56(18)
C20 C21 H21 118.7
C16 C21 H21 118.7
O5 C22 C23 107.2(3)
O5 C22 H22A 110.3
C23 C22 H22A 110.3
O5 C22 H22B 110.3
C23 C22 H22B 110.3
H22A C22 H22B 108.5
C22 C23 H23A 109.5
C22 C23 H23B 109.5
H23A C23 H23B 109.5
C22 C23 H23C 109.5
H23A C23 H23C 109.5
H23B C23 H23C 109.5
C5 N1 C2 110.20(14)
C5 N1 Zn1 113.09(11)
C2 N1 Zn1 136.42(11)
C10 N2 C7 110.32(14)
C10 N2 Zn1 113.97(11)
C7 N2 Zn1 135.68(11)
C15 N3 C12 110.22(14)
C15 N3 Zn1 114.59(11)
C12 N3 Zn1 134.70(12)
C5 O1 C4 106.89(13)
C10 O2 C9 106.52(13)
C15 O3 C14 107.20(14)
O5 O4 Zn1 103.07(11)
C22 O5 O4 107.1(2)

loop_
_geom_bond_atom_site_label_1
_geom_bond_atom_site_label_2
_geom_bond_distance
Zn1 O4 1.8773(13)
Zn1 N1 2.0270(14)
Zn1 N3 2.0332(14)
Zn1 N2 2.0448(14)
B1 C16 1.612(2)
B1 C15 1.641(2)
B1 C5 1.642(2)
B1 C10 1.642(2)
C1 C2 1.498(3)
C1 H1A 0.98
C1 H1B 0.98
C1 H1C 0.98
C2 N1 1.476(2)
C2 C3 1.513(4)
C2 C4 1.526(3)
C3 H3A 0.98
C3 H3B 0.98
C3 H3C 0.98
C4 O1 1.455(2)
C4 H4A 0.99
C4 H4B 0.99
C5 N1 1.282(2)
C5 O1 1.3527(19)
C6 C7 1.509(3)
C6 H6A 0.98
C6 H6B 0.98
C6 H6C 0.98
C7 N2 1.481(2)
C7 C8 1.515(3)
C7 C9 1.528(3)
C8 H8A 0.98
C8 H8B 0.98
C8 H8C 0.98
C9 O2 1.461(2)
C9 H9A 0.99
C9 H9B 0.99
C10 N2 1.282(2)
C10 O2 1.3548(19)
C11 C12 1.513(3)
C11 H11A 0.98
C11 H11B 0.98
C11 H11C 0.98
C12 N3 1.484(2)
C12 C13 1.512(3)
C12 C14 1.532(3)
C13 H13A 0.98
C13 H13B 0.98
C13 H13C 0.98
C14 O3 1.462(2)
C14 H14A 0.99
C14 H14B 0.99
C15 N3 1.282(2)
C15 O3 1.348(2)
C16 C17 1.396(2)
C16 C21 1.399(2)
C17 C18 1.390(3)
C17 H17 0.95
C18 C19 1.376(3)
C18 H18 0.95
C19 C20 1.384(3)
C19 H19 0.95
C20 C21 1.391(2)
C20 H20 0.95
C21 H21 0.95
C22 O5 1.392(3)
C22 C23 1.516(4)
C22 H22A 0.99
C22 H22B 0.99
C23 H23A 0.98
C23 H23B 0.98
C23 H23C 0.98
O4 O5 1.466(2)
